data_7226473
loop_
_publ_author_name
'Blackholly, Laura R.'
'Shepherd, Helena J.'
'Hiscock, Jennifer R.'

_publ_section_title
;
 &#x2018;Frustrated&#x2019; hydrogen bond mediated amphiphile
 self-assembly -- a solid state study
;
_journal_issue 37
_journal_name_full CrystEngComm
_journal_page_first 7021
_journal_paper_doi 10.1039/C6CE01493C
_journal_volume 18
_journal_year 2016
_chemical_formula_moiety '2(C10 H7 F6 N2 O4 S), 2(C16 H36 N)'
_chemical_formula_sum 'C26 H43 F6 N3 O4 S'
_chemical_formula_weight 607.69
_chemical_name_systematic
;
 ?
;
_space_group_crystal_system monoclinic
_space_group_IT_number 14
_space_group_name_Hall '-P 2yn'
_space_group_name_H-M_alt 'P 1 21/n 1'
_symmetry_space_group_name_Hall '-P 2yn'
_symmetry_space_group_name_H-M 'P 1 21/n 1'
_atom_sites_solution_hydrogens geom
_atom_sites_solution_primary direct
_audit_creation_date 2016-07-01
_audit_creation_method
;
Olex2 1.2
(compiled 2016.02.19 svn.r3266 for OlexSys, GUI svn.r5155)
;
_audit_update_record
;
2016-07-04 deposited with the CCDC.
2016-08-25 downloaded from the CCDC.
;
_cell_angle_alpha 90
_cell_angle_beta 92.086(3)
_cell_angle_gamma 90
_cell_formula_units_Z 8
_cell_length_a 13.3272(4)
_cell_length_b 20.7771(6)
_cell_length_c 22.3152(6)
_cell_measurement_reflns_used 9782
_cell_measurement_temperature 100(1)
_cell_measurement_theta_max 72.6420
_cell_measurement_theta_min 2.9020
_cell_volume 6175.0(3)
_computing_cell_refinement 'CrysAlisPro 1.171.38.41 (Rigaku OD, 2015)'
_computing_data_collection 'CrysAlisPro 1.171.38.41 (Rigaku OD, 2015)'
_computing_data_reduction 'CrysAlisPro 1.171.38.41 (Rigaku OD, 2015)'
_computing_molecular_graphics 'Olex2 (Dolomanov et al., 2009)'
_computing_publication_material 'Olex2 (Dolomanov et al., 2009)'
_computing_structure_refinement 'ShelXL (Sheldrick, 2015)'
_computing_structure_solution 'ShelXT (Sheldrick, 2015)'
_diffrn_ambient_environment air
_diffrn_ambient_temperature 100(1)
_diffrn_detector 'CCD plate'
_diffrn_detector_area_resol_mean 5.2887
_diffrn_detector_type AtlasS2
_diffrn_measured_fraction_theta_full 1.000
_diffrn_measured_fraction_theta_max 0.973
_diffrn_measurement_details
;
List of Runs (angles in degrees, time in seconds):

  1  \w    -69.00  33.00   1.00    7.50    --  -40.37  57.00 120.00  102
  2  \w    -95.00 -19.00   1.00    7.50    --  -40.37 -38.00 -60.00   76
  3  \w   -112.00 -74.00   1.00    7.50    --  -40.37 -57.00  60.00   38
  4  \w    100.00 154.00   1.00   30.00    --  105.19 111.00 -60.00   54
  5  \w    111.00 171.00   1.00   30.00    --  105.19  45.00 -90.00   60
  6  \w     81.00 108.00   1.00   30.00    --  105.19  45.00 -90.00   27
  7  \w     80.00 129.00   1.00   30.00    --  105.19 -30.00-150.00   49
  8  \w     52.00 109.00   1.00   30.00    --  105.19 -45.00-150.00   57
  9  \w     26.00  81.00   1.00   30.00    --  105.19 -94.00  30.00   55
 10  \w     49.00 138.00   1.00   30.00    --  105.19 -77.00 120.00   89
 11  \w     76.00 102.00   1.00   30.00    --  105.19  61.00  90.00   26
 12  \w     28.00 101.00   1.00   30.00    --  105.19 -94.00  60.00   73
;
_diffrn_measurement_device 'four-circle diffractometer'
_diffrn_measurement_device_type 'SuperNova, Dual, Cu at zero, AtlasS2'
_diffrn_measurement_method '\w scans'
_diffrn_orient_matrix_type 'CrysAlisPro convention (1999,Acta A55,543-557)'
_diffrn_orient_matrix_UB_11 -0.0153185000
_diffrn_orient_matrix_UB_12 0.0227519000
_diffrn_orient_matrix_UB_13 0.0646984000
_diffrn_orient_matrix_UB_21 -0.0297273000
_diffrn_orient_matrix_UB_22 0.0671992000
_diffrn_orient_matrix_UB_23 -0.0236311000
_diffrn_orient_matrix_UB_31 -0.1107908000
_diffrn_orient_matrix_UB_32 -0.0214419000
_diffrn_orient_matrix_UB_33 -0.0052606000
_diffrn_radiation_monochromator mirror
_diffrn_radiation_probe x-ray
_diffrn_radiation_type CuK\a
_diffrn_radiation_wavelength 1.54184
_diffrn_reflns_av_R_equivalents 0.0386
_diffrn_reflns_av_unetI/netI 0.0479
_diffrn_reflns_Laue_measured_fraction_full 1.000
_diffrn_reflns_Laue_measured_fraction_max 0.973
_diffrn_reflns_limit_h_max 15
_diffrn_reflns_limit_h_min -16
_diffrn_reflns_limit_k_max 25
_diffrn_reflns_limit_k_min -25
_diffrn_reflns_limit_l_max 26
_diffrn_reflns_limit_l_min -27
_diffrn_reflns_number 25495
_diffrn_reflns_point_group_measured_fraction_full 1.000
_diffrn_reflns_point_group_measured_fraction_max 0.973
_diffrn_reflns_theta_full 67.684
_diffrn_reflns_theta_max 73.062
_diffrn_reflns_theta_min 2.907
_diffrn_source 'micro-focus sealed X-ray tube'
_diffrn_source_type 'SuperNova (Cu) X-ray Source'
_exptl_absorpt_coefficient_mu 1.562
_exptl_absorpt_correction_T_max 0.948
_exptl_absorpt_correction_T_min 0.734
_exptl_absorpt_correction_type gaussian
_exptl_absorpt_process_details
;
CrysAlisPro 1.171.38.41 (Rigaku Oxford Diffraction, 2015)
Numerical absorption correction based on gaussian integration over
            a multifaceted crystal model
Empirical absorption correction using spherical harmonics,
 implemented in SCALE3 ABSPACK scaling algorithm.
;
_exptl_crystal_colour 'clear colourless'
_exptl_crystal_density_diffrn 1.307
_exptl_crystal_description block
_exptl_crystal_F_000 2576
_exptl_crystal_size_max 0.335
_exptl_crystal_size_mid 0.07
_exptl_crystal_size_min 0.026
_refine_diff_density_max 0.297
_refine_diff_density_min -0.416
_refine_diff_density_rms 0.048
_refine_ls_extinction_method none
_refine_ls_goodness_of_fit_ref 1.017
_refine_ls_hydrogen_treatment constr
_refine_ls_matrix_type full
_refine_ls_number_parameters 748
_refine_ls_number_reflns 12024
_refine_ls_number_restraints 45
_refine_ls_restrained_S_all 1.015
_refine_ls_R_factor_all 0.0580
_refine_ls_R_factor_gt 0.0446
_refine_ls_shift/su_max 0.000
_refine_ls_shift/su_mean 0.000
_refine_ls_structure_factor_coef Fsqd
_refine_ls_weighting_details 'w=1/[\s^2^(Fo^2^)+(0.0465P)^2^+1.7581P] where P=(Fo^2^+2Fc^2^)/3'
_refine_ls_weighting_scheme calc
_refine_ls_wR_factor_gt 0.1054
_refine_ls_wR_factor_ref 0.1148
_reflns_Friedel_coverage 0.000
_reflns_number_gt 9632
_reflns_number_total 12024
_reflns_threshold_expression 'I > 2\s(I)'
_cod_data_source_file c6ce01493c2.cif
_cod_data_source_block Compound_6
_cod_depositor_comments 'Adding full bibliography for 7226468--7226476.cif.'
_cod_database_code 7226473
_shelxl_version_number 2013-4
_shelx_space_group_comment
;
The symmetry employed for this shelxl refinement is uniquely defined
by the following loop, which should always be used as a source of
symmetry information in preference to the above space-group names.
They are only intended as comments.
;
_reflns_odcompleteness_completeness 99.96
_reflns_odcompleteness_iscentric 1
_reflns_odcompleteness_theta 66.97
_olex2_refinement_description
;
1. Fixed Uiso
 At 1.2 times of:
  All C(H) groups, All C(H,H) groups, All C(H,H,H,H) groups, All N(H) groups
 At 1.5 times of:
  All C(H,H,H) groups
2. Restrained distances
 C52A-C51A \\sim C51B-C52B \\sim C40-C39 \\sim C48A-C47A \\sim C48B-C47B \\sim
C32-C31 \\sim C28-C27 ~
 C24-C23 \\sim C36-C35 \\sim C44-C43
 with sigma of 0.02
3. Uiso/Uaniso restraints and constraints
Uanis(C46A) = Uanis(C46B)
Uanis(C47A) = Uanis(C47B)
Uanis(C48A) = Uanis(C48B)
Uanis(C51A) = Uanis(C51B)
Uanis(C52A) = Uanis(C52B)
4. Others
 Sof(H45C)=Sof(H45D)=Sof(C46B)=Sof(H46C)=Sof(H46D)=Sof(C47B)=Sof(H47C)=
 Sof(H47D)=Sof(C48B)=Sof(H48D)=Sof(H48E)=Sof(H48F)=1-FVAR(1)
 Sof(H45A)=Sof(H45B)=Sof(C47A)=Sof(H47A)=Sof(H47B)=Sof(C46A)=Sof(H46A)=
 Sof(H46B)=Sof(C48A)=Sof(H48A)=Sof(H48B)=Sof(H48C)=FVAR(1)
 Sof(C51B)=Sof(H51C)=Sof(H51D)=Sof(C52B)=Sof(H52D)=Sof(H52E)=Sof(H52F)=1-FVAR(2)
 Sof(C51A)=Sof(H51A)=Sof(H51B)=Sof(C52A)=Sof(H52A)=Sof(H52B)=Sof(H52C)=FVAR(2)
5.a Secondary CH2 refined with riding coordinates:
 C25(H25A,H25B), C33(H33A,H33B), C21(H21A,H21B), C29(H29A,H29B), C20(H20A,
 H20B), C10(H10A,H10B), C26(H26A,H26B), C42(H42A,H42B), C35(H35A,H35B),
 C22(H22A,H22B), C30(H30A,H30B), C34(H34A,H34B), C37(H37A,H37B), C41(H41A,H41B),
  C23(H23A,H23B), C27(H27A,H27B), C39(H39A,H39B), C43(H43A,H43B), C38(H38A,
 H38B), C31(H31A,H31B), C45(H45A,H45B), C45(H45C,H45D), C49(H49A,H49B),
 C50(H50A,H50B), C47A(H47A,H47B), C51A(H51A,H51B), C46A(H46A,H46B), C46B(H46C,
 H46D), C47B(H47C,H47D), C51B(H51C,H51D)
5.b Aromatic/amide H refined with riding coordinates:
 N4(H4), N1(H1), N3(H3), N2(H2), C6(H6), C7(H7), C17(H17), C1(H1A), C16(H16),
 C11(H11)
5.c Idealised Me refined as rotating group:
 C24(H24A,H24B,H24C), C44(H44A,H44B,H44C), C36(H36A,H36B,H36C), C40(H40A,H40B,
 H40C), C32(H32A,H32B,H32C), C28(H28A,H28B,H28C), C48A(H48A,H48B,H48C),
 C52A(H52A,H52B,H52C), C48B(H48D,H48E,H48F), C52B(H52D,H52E,H52F)
;
_olex2_submission_special_instructions 'No special instructions were received'
_oxdiff_exptl_absorpt_empirical_details
;
Empirical correction (ABSPACK) includes:
- Absorption correction using spherical harmonics
- Frame scaling
;
_oxdiff_exptl_absorpt_empirical_full_max 1.574
_oxdiff_exptl_absorpt_empirical_full_min 0.820

loop_
_space_group_symop_operation_xyz
'x, y, z'
'-x+1/2, y+1/2, -z+1/2'
'-x, -y, -z'
'x-1/2, -y-1/2, z-1/2'

loop_
_atom_site_label
_atom_site_type_symbol
_atom_site_fract_x
_atom_site_fract_y
_atom_site_fract_z
_atom_site_U_iso_or_equiv
_atom_site_adp_type
_atom_site_occupancy
_atom_site_site_symmetry_order
_atom_site_calc_flag
_atom_site_refinement_flags_posn
_atom_site_refinement_flags_occupancy
_atom_site_disorder_assembly
_atom_site_disorder_group
S2 S 0.15766(3) 0.53733(2) 0.33957(2) 0.02674(10) Uani 1 1 d . . . .
S1 S 0.48874(3) 0.38787(2) 0.36018(2) 0.02819(10) Uani 1 1 d . . . .
O1 O 0.54899(10) 0.55419(7) 0.43162(6) 0.0304(3) Uani 1 1 d . . . .
O8 O 0.21948(10) 0.58985(6) 0.31776(6) 0.0293(3) Uani 1 1 d . . . .
O5 O 0.26079(10) 0.52016(7) 0.18803(6) 0.0313(3) Uani 1 1 d . . . .
O2 O 0.53696(10) 0.43251(7) 0.31948(6) 0.0321(3) Uani 1 1 d . . . .
O6 O 0.19561(11) 0.51283(7) 0.39752(6) 0.0340(3) Uani 1 1 d . . . .
O4 O 0.39223(11) 0.36516(7) 0.33523(7) 0.0342(3) Uani 1 1 d . . . .
F2 F 0.70962(10) 0.77046(8) 0.42794(7) 0.0564(4) Uani 1 1 d . . . .
O7 O 0.05103(10) 0.55207(7) 0.33749(7) 0.0355(3) Uani 1 1 d . . . .
F10 F 0.52060(13) 0.59307(8) -0.01762(6) 0.0561(4) Uani 1 1 d . . . .
F1 F 0.64082(12) 0.74733(8) 0.51003(6) 0.0590(4) Uani 1 1 d . . . .
O3 O 0.55445(11) 0.33672(7) 0.38206(7) 0.0379(3) Uani 1 1 d . . . .
F6 F 0.24419(13) 0.79129(7) 0.29895(8) 0.0648(5) Uani 1 1 d . . . .
F9 F 0.79181(11) 0.48446(9) 0.17901(7) 0.0598(4) Uani 1 1 d . . . .
F11 F 0.48476(14) 0.66073(7) 0.05050(7) 0.0612(4) Uani 1 1 d . . . .
F12 F 0.37344(12) 0.59301(9) 0.01766(7) 0.0646(4) Uani 1 1 d . . . .
F3 F 0.62102(12) 0.84102(7) 0.47130(8) 0.0626(4) Uani 1 1 d . . . .
F5 F 0.27895(13) 0.86085(8) 0.36560(8) 0.0657(5) Uani 1 1 d . . . .
N4 N 0.27312(12) 0.46001(8) 0.27341(7) 0.0287(3) Uani 1 1 d . . . .
H4 H 0.3111 0.4349 0.2965 0.034 Uiso 1 1 calc R . . .
N1 N 0.40899(12) 0.59982(8) 0.38589(7) 0.0286(3) Uani 1 1 d . . . .
H1 H 0.3526 0.5902 0.3661 0.034 Uiso 1 1 calc R . . .
N5 N 0.81116(11) 0.48361(7) 0.39230(7) 0.0261(3) Uani 1 1 d . . . .
N3 N 0.41251(12) 0.47631(8) 0.21866(7) 0.0309(3) Uani 1 1 d . . . .
H3 H 0.4427 0.4545 0.2479 0.037 Uiso 1 1 calc R . . .
N2 N 0.40982(12) 0.49301(8) 0.41169(8) 0.0299(3) Uani 1 1 d . . . .
H2 H 0.3448 0.4933 0.4032 0.036 Uiso 1 1 calc R . . .
F8 F 0.79228(12) 0.48067(13) 0.08400(8) 0.0874(7) Uani 1 1 d . . . .
F7 F 0.74287(13) 0.40080(9) 0.13402(12) 0.0858(7) Uani 1 1 d . . . .
N6 N 0.46936(12) 0.16071(8) 0.32762(8) 0.0341(4) Uani 1 1 d . . . .
F4 F 0.36901(14) 0.85503(11) 0.28985(10) 0.0927(8) Uani 1 1 d . . . .
C19 C 0.31141(14) 0.48815(9) 0.22395(8) 0.0278(4) Uani 1 1 d . . . .
C9 C 0.46280(14) 0.54905(9) 0.41120(8) 0.0270(4) Uani 1 1 d . . . .
C8 C 0.43542(14) 0.66448(9) 0.38865(8) 0.0268(4) Uani 1 1 d . . . .
C25 C 0.87911(14) 0.52554(9) 0.43225(9) 0.0289(4) Uani 1 1 d . . . .
H25A H 0.9198 0.4971 0.4592 0.035 Uiso 1 1 calc R . . .
H25B H 0.9260 0.5488 0.4066 0.035 Uiso 1 1 calc R . . .
C6 C 0.37099(14) 0.70778(9) 0.35773(9) 0.0292(4) Uani 1 1 d . . . .
H6 H 0.3148 0.6920 0.3348 0.035 Uiso 1 1 calc R . . .
C5 C 0.53449(15) 0.75493(10) 0.42337(9) 0.0315(4) Uani 1 1 d . . . .
C7 C 0.51806(14) 0.68879(10) 0.42155(8) 0.0295(4) Uani 1 1 d . . . .
H7 H 0.5628 0.6604 0.4425 0.035 Uiso 1 1 calc R . . .
C18 C 0.47185(14) 0.49548(9) 0.17147(9) 0.0296(4) Uani 1 1 d . . . .
C33 C 0.87853(13) 0.44651(9) 0.35100(8) 0.0272(4) Uani 1 1 d . . . .
H33A H 0.9346 0.4277 0.3755 0.033 Uiso 1 1 calc R . . .
H33B H 0.9078 0.4773 0.3226 0.033 Uiso 1 1 calc R . . .
C21 C 0.73638(14) 0.52424(9) 0.35594(9) 0.0291(4) Uani 1 1 d . . . .
H21A H 0.6914 0.5460 0.3839 0.035 Uiso 1 1 calc R . . .
H21B H 0.6945 0.4953 0.3302 0.035 Uiso 1 1 calc R . . .
C4 C 0.38921(15) 0.77312(10) 0.36065(9) 0.0319(4) Uani 1 1 d . . . .
C17 C 0.57045(15) 0.47279(10) 0.17265(9) 0.0327(4) Uani 1 1 d . . . .
H17 H 0.5938 0.4455 0.2043 0.039 Uiso 1 1 calc R . . .
C29 C 0.75076(14) 0.43822(9) 0.43062(9) 0.0295(4) Uani 1 1 d . . . .
H29A H 0.7073 0.4641 0.4564 0.035 Uiso 1 1 calc R . . .
H29B H 0.7065 0.4117 0.4039 0.035 Uiso 1 1 calc R . . .
C20 C 0.17082(13) 0.47159(9) 0.28761(9) 0.0282(4) Uani 1 1 d . . . .
H20A H 0.1426 0.4321 0.3052 0.034 Uiso 1 1 calc R . . .
H20B H 0.1315 0.4813 0.2502 0.034 Uiso 1 1 calc R . . .
C1 C 0.47153(16) 0.79788(10) 0.39325(9) 0.0333(4) Uani 1 1 d . . . .
H1A H 0.4840 0.8429 0.3947 0.040 Uiso 1 1 calc R . . .
C10 C 0.45966(15) 0.43357(9) 0.42606(9) 0.0309(4) Uani 1 1 d . . . .
H10A H 0.4163 0.4074 0.4516 0.037 Uiso 1 1 calc R . . .
H10B H 0.5226 0.4428 0.4494 0.037 Uiso 1 1 calc R . . .
C15 C 0.63467(16) 0.49002(11) 0.12760(10) 0.0367(4) Uani 1 1 d . . . .
C26 C 0.82584(15) 0.57456(10) 0.47049(9) 0.0317(4) Uani 1 1 d . . . .
H26A H 0.7728 0.5531 0.4932 0.038 Uiso 1 1 calc R . . .
H26B H 0.7939 0.6080 0.4446 0.038 Uiso 1 1 calc R . . .
C42 C 0.28000(15) 0.18342(10) 0.31483(9) 0.0321(4) Uani 1 1 d . . . .
H42A H 0.2661 0.1367 0.3170 0.039 Uiso 1 1 calc R . . .
H42B H 0.2838 0.1956 0.2721 0.039 Uiso 1 1 calc R . . .
C35 C 0.90212(16) 0.36077(10) 0.27433(9) 0.0348(4) Uani 1 1 d D . . .
H35A H 0.9233 0.3923 0.2441 0.042 Uiso 1 1 calc R . . .
H35B H 0.9624 0.3478 0.2986 0.042 Uiso 1 1 calc R . . .
C22 C 0.78284(15) 0.57519(10) 0.31626(9) 0.0326(4) Uani 1 1 d . . . .
H22A H 0.8001 0.5557 0.2775 0.039 Uiso 1 1 calc R . . .
H22B H 0.8454 0.5917 0.3360 0.039 Uiso 1 1 calc R . . .
C30 C 0.81475(16) 0.39380(11) 0.47018(9) 0.0354(4) Uani 1 1 d . . . .
H30A H 0.8493 0.4194 0.5022 0.042 Uiso 1 1 calc R . . .
H30B H 0.8667 0.3735 0.4459 0.042 Uiso 1 1 calc R . . .
C16 C 0.43913(15) 0.53612(10) 0.12491(9) 0.0324(4) Uani 1 1 d . . . .
H16 H 0.3723 0.5521 0.1235 0.039 Uiso 1 1 calc R . . .
C34 C 0.82734(15) 0.39270(10) 0.31505(9) 0.0327(4) Uani 1 1 d . . . .
H34A H 0.7705 0.4105 0.2905 0.039 Uiso 1 1 calc R . . .
H34B H 0.8004 0.3603 0.3427 0.039 Uiso 1 1 calc R . . .
C37 C 0.45292(15) 0.08912(10) 0.33568(10) 0.0356(4) Uani 1 1 d . . . .
H37A H 0.5155 0.0665 0.3257 0.043 Uiso 1 1 calc R . . .
H37B H 0.3999 0.0751 0.3063 0.043 Uiso 1 1 calc R . . .
C14 C 0.50517(17) 0.55304(11) 0.08057(9) 0.0365(4) Uani 1 1 d . . . .
C41 C 0.37875(15) 0.19863(10) 0.34789(9) 0.0325(4) Uani 1 1 d . . . .
H41A H 0.3707 0.1905 0.3912 0.039 Uiso 1 1 calc R . . .
H41B H 0.3929 0.2451 0.3431 0.039 Uiso 1 1 calc R . . .
C23 C 0.70922(16) 0.63074(10) 0.30514(10) 0.0372(4) Uani 1 1 d D . . .
H23A H 0.6908 0.6488 0.3443 0.045 Uiso 1 1 calc R . . .
H23B H 0.7434 0.6651 0.2828 0.045 Uiso 1 1 calc R . . .
C27 C 0.90280(17) 0.60536(11) 0.51379(10) 0.0398(5) Uani 1 1 d D . . .
H27A H 0.9338 0.5714 0.5395 0.048 Uiso 1 1 calc R . . .
H27B H 0.9566 0.6251 0.4905 0.048 Uiso 1 1 calc R . . .
C3 C 0.62576(17) 0.77872(11) 0.45775(10) 0.0398(5) Uani 1 1 d . . . .
C2 C 0.32001(17) 0.81924(10) 0.32823(11) 0.0395(5) Uani 1 1 d . . . .
C39 C 0.42965(16) -0.00574(10) 0.40256(10) 0.0373(5) Uani 1 1 d D . . .
H39A H 0.3972 -0.0253 0.3663 0.045 Uiso 1 1 calc R . . .
H39B H 0.5011 -0.0190 0.4042 0.045 Uiso 1 1 calc R . . .
C43 C 0.19627(15) 0.22097(11) 0.34367(10) 0.0378(5) Uani 1 1 d D . . .
H43A H 0.2111 0.2676 0.3413 0.045 Uiso 1 1 calc R . . .
H43B H 0.1943 0.2092 0.3866 0.045 Uiso 1 1 calc R . . .
C11 C 0.60309(17) 0.53000(11) 0.08114(10) 0.0397(5) Uani 1 1 d . . . .
H11 H 0.6472 0.5414 0.0504 0.048 Uiso 1 1 calc R . . .
C38 C 0.42344(16) 0.06753(10) 0.39755(10) 0.0379(5) Uani 1 1 d . . . .
H38A H 0.3541 0.0818 0.4049 0.045 Uiso 1 1 calc R . . .
H38B H 0.4689 0.0875 0.4283 0.045 Uiso 1 1 calc R . . .
C31 C 0.75212(17) 0.34152(11) 0.49868(10) 0.0393(5) Uani 1 1 d D . . .
H31A H 0.7201 0.3144 0.4669 0.047 Uiso 1 1 calc R . . .
H31B H 0.6983 0.3616 0.5217 0.047 Uiso 1 1 calc R . . .
C45 C 0.55833(16) 0.18489(11) 0.36557(11) 0.0411(5) Uani 1 1 d . . . .
H45A H 0.5484 0.1729 0.4079 0.049 Uiso 0.736(3) 1 calc R P A 1
H45B H 0.5598 0.2325 0.3634 0.049 Uiso 0.736(3) 1 calc R P A 1
H45C H 0.5337 0.1981 0.4050 0.049 Uiso 0.264(3) 1 calc R P A 2
H45D H 0.5849 0.2239 0.3461 0.049 Uiso 0.264(3) 1 calc R P A 2
C49 C 0.48546(16) 0.17067(11) 0.26131(10) 0.0399(5) Uani 1 1 d . . . .
H49A H 0.5427 0.1435 0.2498 0.048 Uiso 1 1 calc R . . .
H49B H 0.4251 0.1550 0.2386 0.048 Uiso 1 1 calc R . . .
C24 C 0.61382(18) 0.61159(12) 0.27020(11) 0.0440(5) Uani 1 1 d D . . .
H24A H 0.6310 0.5956 0.2305 0.066 Uiso 1 1 calc GR . . .
H24B H 0.5697 0.6491 0.2656 0.066 Uiso 1 1 calc GR . . .
H24C H 0.5793 0.5777 0.2919 0.066 Uiso 1 1 calc GR . . .
C12 C 0.47062(19) 0.59958(12) 0.03292(10) 0.0450(5) Uani 1 1 d . . . .
C44 C 0.09369(16) 0.20804(12) 0.31366(10) 0.0409(5) Uani 1 1 d D . . .
H44A H 0.0935 0.2227 0.2719 0.061 Uiso 1 1 calc GR . . .
H44B H 0.0420 0.2313 0.3351 0.061 Uiso 1 1 calc GR . . .
H44C H 0.0795 0.1618 0.3146 0.061 Uiso 1 1 calc GR . . .
C50 C 0.50577(18) 0.23919(12) 0.24177(11) 0.0447(5) Uani 1 1 d . . . .
H50A H 0.4502 0.2678 0.2530 0.054 Uiso 1 1 calc R . B 1
H50B H 0.5689 0.2552 0.2612 0.054 Uiso 1 1 calc R . B 1
C13 C 0.73921(17) 0.46408(13) 0.13055(11) 0.0449(5) Uani 1 1 d . . . .
C36 C 0.8583(2) 0.30186(13) 0.24239(12) 0.0524(6) Uani 1 1 d D . . .
H36A H 0.9089 0.2830 0.2169 0.079 Uiso 1 1 calc GR . . .
H36B H 0.7995 0.3146 0.2176 0.079 Uiso 1 1 calc GR . . .
H36C H 0.8383 0.2701 0.2722 0.079 Uiso 1 1 calc GR . . .
C40 C 0.37912(19) -0.03077(12) 0.45777(11) 0.0471(5) Uani 1 1 d D . . .
H40A H 0.3069 -0.0219 0.4542 0.071 Uiso 1 1 calc GR . . .
H40B H 0.4078 -0.0093 0.4935 0.071 Uiso 1 1 calc GR . . .
H40C H 0.3900 -0.0773 0.4612 0.071 Uiso 1 1 calc GR . . .
C32 C 0.8180(2) 0.29981(13) 0.54022(12) 0.0541(6) Uani 1 1 d D . . .
H32A H 0.8742 0.2827 0.5180 0.081 Uiso 1 1 calc GR . . .
H32B H 0.7781 0.2641 0.5554 0.081 Uiso 1 1 calc GR . . .
H32C H 0.8439 0.3258 0.5740 0.081 Uiso 1 1 calc GR . . .
C28 C 0.8580(2) 0.65629(13) 0.55340(12) 0.0542(6) Uani 1 1 d D . . .
H28A H 0.8307 0.6914 0.5284 0.081 Uiso 1 1 calc GR . . .
H28B H 0.9102 0.6732 0.5811 0.081 Uiso 1 1 calc GR . . .
H28C H 0.8041 0.6372 0.5763 0.081 Uiso 1 1 calc GR . . .
C47A C 0.7442(3) 0.18543(19) 0.38907(16) 0.0398(8) Uani 0.736(3) 1 d D P A 1
H47A H 0.8097 0.1689 0.3762 0.048 Uiso 0.736(3) 1 calc R P A 1
H47B H 0.7454 0.2329 0.3855 0.048 Uiso 0.736(3) 1 calc R P A 1
C51A C 0.5142(3) 0.23771(17) 0.17441(15) 0.0493(8) Uani 0.814(5) 1 d D P C 1
H51A H 0.4519 0.2196 0.1558 0.059 Uiso 0.814(5) 1 calc R P C 1
H51B H 0.5707 0.2094 0.1639 0.059 Uiso 0.814(5) 1 calc R P C 1
C46A C 0.6608(2) 0.15881(16) 0.34697(14) 0.0384(7) Uani 0.736(3) 1 d . P A 1
H46A H 0.6607 0.1112 0.3488 0.046 Uiso 0.736(3) 1 calc R P A 1
H46B H 0.6731 0.1718 0.3052 0.046 Uiso 0.736(3) 1 calc R P A 1
C48A C 0.7314(2) 0.16742(17) 0.45466(15) 0.0456(7) Uani 0.736(3) 1 d D P A 1
H48A H 0.7178 0.1212 0.4577 0.068 Uiso 0.736(3) 1 calc GR P A 1
H48B H 0.6752 0.1917 0.4705 0.068 Uiso 0.736(3) 1 calc GR P A 1
H48C H 0.7931 0.1778 0.4779 0.068 Uiso 0.736(3) 1 calc GR P A 1
C52A C 0.5314(3) 0.30479(17) 0.14970(18) 0.0639(9) Uani 0.814(5) 1 d D P C 1
H52A H 0.5380 0.3024 0.1062 0.096 Uiso 0.814(5) 1 calc GR P C 1
H52B H 0.5930 0.3229 0.1682 0.096 Uiso 0.814(5) 1 calc GR P C 1
H52C H 0.4743 0.3324 0.1588 0.096 Uiso 0.814(5) 1 calc GR P C 1
C46B C 0.6485(6) 0.1362(5) 0.3768(4) 0.0384(7) Uani 0.264(3) 1 d . P A 2
H46C H 0.6262 0.0989 0.4004 0.046 Uiso 0.264(3) 1 calc R P A 2
H46D H 0.6728 0.1204 0.3381 0.046 Uiso 0.264(3) 1 calc R P A 2
C47B C 0.7330(9) 0.1727(6) 0.4115(6) 0.0398(8) Uani 0.264(3) 1 d D P A 2
H47C H 0.7049 0.1931 0.4473 0.048 Uiso 0.264(3) 1 calc R P A 2
H47D H 0.7848 0.1414 0.4255 0.048 Uiso 0.264(3) 1 calc R P A 2
C48B C 0.7821(7) 0.2240(5) 0.3744(4) 0.0456(7) Uani 0.264(3) 1 d D P A 2
H48D H 0.8149 0.2038 0.3406 0.068 Uiso 0.264(3) 1 calc GR P A 2
H48E H 0.8322 0.2470 0.3994 0.068 Uiso 0.264(3) 1 calc GR P A 2
H48F H 0.7310 0.2543 0.3592 0.068 Uiso 0.264(3) 1 calc GR P A 2
C51B C 0.4902(13) 0.2662(8) 0.1726(7) 0.0493(8) Uani 0.186(5) 1 d D P C 2
H51C H 0.4203 0.2595 0.1575 0.059 Uiso 0.186(5) 1 calc R P C 2
H51D H 0.5061 0.3127 0.1706 0.059 Uiso 0.186(5) 1 calc R P C 2
C52B C 0.5632(12) 0.2271(7) 0.1363(8) 0.0639(9) Uani 0.186(5) 1 d D P C 2
H52D H 0.5619 0.2429 0.0949 0.096 Uiso 0.186(5) 1 calc GR P C 2
H52E H 0.5434 0.1817 0.1366 0.096 Uiso 0.186(5) 1 calc GR P C 2
H52F H 0.6312 0.2316 0.1540 0.096 Uiso 0.186(5) 1 calc GR P C 2

loop_
_atom_site_aniso_label
_atom_site_aniso_U_11
_atom_site_aniso_U_22
_atom_site_aniso_U_33
_atom_site_aniso_U_23
_atom_site_aniso_U_13
_atom_site_aniso_U_12
S2 0.0224(2) 0.0250(2) 0.0331(2) 0.00184(17) 0.00550(16) -0.00242(16)
S1 0.0294(2) 0.0219(2) 0.0331(2) 0.00149(17) -0.00119(17) 0.00009(17)
O1 0.0265(6) 0.0329(7) 0.0318(7) -0.0026(5) 0.0019(5) 0.0016(5)
O8 0.0262(6) 0.0244(6) 0.0377(7) 0.0026(5) 0.0043(5) -0.0056(5)
O5 0.0269(6) 0.0335(7) 0.0335(7) 0.0040(6) -0.0001(5) 0.0025(5)
O2 0.0323(7) 0.0318(7) 0.0324(7) 0.0027(6) 0.0026(5) -0.0044(6)
O6 0.0354(7) 0.0356(7) 0.0313(7) 0.0039(6) 0.0072(6) -0.0009(6)
O4 0.0338(7) 0.0254(6) 0.0430(8) 0.0023(6) -0.0046(6) -0.0021(6)
F2 0.0360(7) 0.0764(10) 0.0567(8) -0.0153(8) 0.0019(6) -0.0129(7)
O7 0.0244(6) 0.0332(7) 0.0493(8) 0.0009(6) 0.0076(6) -0.0012(6)
F10 0.0752(10) 0.0605(9) 0.0337(7) 0.0074(6) 0.0159(6) 0.0003(8)
F1 0.0708(10) 0.0664(10) 0.0384(7) 0.0015(7) -0.0163(7) -0.0217(8)
O3 0.0393(8) 0.0269(7) 0.0470(8) 0.0007(6) -0.0046(6) 0.0056(6)
F6 0.0742(10) 0.0344(7) 0.0827(11) -0.0057(7) -0.0416(9) 0.0076(7)
F9 0.0413(7) 0.0782(11) 0.0594(9) -0.0083(8) -0.0041(6) 0.0120(7)
F11 0.0970(12) 0.0393(7) 0.0477(8) 0.0062(6) 0.0071(8) 0.0061(8)
F12 0.0544(9) 0.0864(12) 0.0527(9) 0.0288(8) -0.0004(7) 0.0027(8)
F3 0.0632(9) 0.0414(8) 0.0816(11) -0.0241(8) -0.0168(8) -0.0071(7)
F5 0.0628(9) 0.0499(9) 0.0829(11) -0.0251(8) -0.0159(8) 0.0239(8)
N4 0.0248(7) 0.0282(8) 0.0331(8) 0.0032(6) 0.0031(6) 0.0003(6)
N1 0.0257(7) 0.0260(8) 0.0338(8) -0.0017(6) -0.0007(6) -0.0008(6)
N5 0.0237(7) 0.0260(7) 0.0290(8) -0.0016(6) 0.0041(6) -0.0017(6)
N3 0.0257(8) 0.0358(9) 0.0313(8) 0.0039(7) 0.0031(6) 0.0038(7)
N2 0.0270(8) 0.0257(8) 0.0372(8) 0.0019(7) 0.0020(6) 0.0008(6)
F8 0.0409(8) 0.165(2) 0.0584(10) 0.0283(12) 0.0259(7) 0.0214(11)
F7 0.0446(8) 0.0519(10) 0.162(2) -0.0235(11) 0.0247(10) 0.0102(7)
N6 0.0295(8) 0.0302(8) 0.0426(9) -0.0140(7) -0.0005(7) 0.0001(7)
F4 0.0640(10) 0.0963(14) 0.1193(16) 0.0790(14) 0.0246(11) 0.0232(10)
C19 0.0266(9) 0.0270(9) 0.0296(9) -0.0035(7) 0.0007(7) -0.0010(7)
C9 0.0285(9) 0.0271(9) 0.0257(9) -0.0030(7) 0.0060(7) 0.0007(7)
C8 0.0280(9) 0.0254(9) 0.0275(9) -0.0020(7) 0.0072(7) -0.0012(7)
C25 0.0262(9) 0.0271(9) 0.0334(9) -0.0038(8) 0.0024(7) -0.0025(7)
C6 0.0287(9) 0.0282(9) 0.0310(9) -0.0016(7) 0.0041(7) -0.0023(7)
C5 0.0350(10) 0.0323(10) 0.0275(9) -0.0039(8) 0.0055(7) -0.0057(8)
C7 0.0303(9) 0.0311(9) 0.0273(9) -0.0026(7) 0.0039(7) -0.0007(8)
C18 0.0300(9) 0.0286(9) 0.0304(9) -0.0041(7) 0.0047(7) -0.0016(7)
C33 0.0252(8) 0.0268(9) 0.0300(9) -0.0017(7) 0.0066(7) -0.0004(7)
C21 0.0251(9) 0.0279(9) 0.0345(10) -0.0013(8) 0.0024(7) -0.0005(7)
C4 0.0354(10) 0.0280(9) 0.0327(10) -0.0005(8) 0.0062(8) 0.0000(8)
C17 0.0309(10) 0.0348(10) 0.0327(10) -0.0040(8) 0.0039(8) 0.0015(8)
C29 0.0279(9) 0.0286(9) 0.0324(9) -0.0003(8) 0.0088(7) -0.0046(7)
C20 0.0231(8) 0.0262(9) 0.0352(10) 0.0015(7) 0.0027(7) -0.0021(7)
C1 0.0394(10) 0.0278(9) 0.0334(10) -0.0036(8) 0.0083(8) -0.0049(8)
C10 0.0331(9) 0.0278(9) 0.0321(10) 0.0030(7) 0.0028(8) 0.0013(8)
C15 0.0340(10) 0.0404(11) 0.0362(11) -0.0077(9) 0.0079(8) -0.0021(9)
C26 0.0324(9) 0.0298(9) 0.0330(10) -0.0052(8) 0.0015(8) 0.0032(8)
C42 0.0338(10) 0.0280(9) 0.0342(10) -0.0033(8) -0.0016(8) 0.0026(8)
C35 0.0370(10) 0.0332(10) 0.0346(10) -0.0046(8) 0.0058(8) 0.0024(8)
C22 0.0313(9) 0.0302(10) 0.0367(10) 0.0026(8) 0.0048(8) -0.0009(8)
C30 0.0359(10) 0.0382(11) 0.0323(10) 0.0046(8) 0.0059(8) -0.0024(9)
C16 0.0338(10) 0.0325(10) 0.0311(10) -0.0023(8) 0.0040(8) 0.0010(8)
C34 0.0297(9) 0.0318(10) 0.0370(10) -0.0074(8) 0.0041(8) -0.0016(8)
C37 0.0315(10) 0.0299(10) 0.0453(12) -0.0129(9) -0.0020(8) 0.0024(8)
C14 0.0414(11) 0.0365(11) 0.0319(10) -0.0008(8) 0.0047(8) -0.0025(9)
C41 0.0319(10) 0.0279(9) 0.0376(10) -0.0097(8) 0.0021(8) 0.0037(8)
C23 0.0410(11) 0.0306(10) 0.0398(11) 0.0009(8) 0.0020(9) 0.0016(9)
C27 0.0376(11) 0.0387(11) 0.0426(12) -0.0117(9) -0.0027(9) 0.0023(9)
C3 0.0458(12) 0.0358(11) 0.0377(11) -0.0066(9) 0.0013(9) -0.0082(9)
C2 0.0411(11) 0.0280(10) 0.0494(12) 0.0011(9) 0.0000(9) -0.0007(9)
C39 0.0371(10) 0.0348(11) 0.0395(11) -0.0082(9) -0.0070(9) 0.0047(9)
C43 0.0351(10) 0.0382(11) 0.0402(11) -0.0057(9) 0.0022(8) 0.0042(9)
C11 0.0397(11) 0.0431(12) 0.0370(11) -0.0041(9) 0.0114(9) -0.0061(9)
C38 0.0372(10) 0.0346(11) 0.0414(11) -0.0124(9) -0.0046(9) 0.0029(9)
C31 0.0450(12) 0.0343(11) 0.0394(11) 0.0042(9) 0.0145(9) 0.0001(9)
C45 0.0308(10) 0.0369(11) 0.0551(13) -0.0182(10) -0.0044(9) -0.0014(9)
C49 0.0351(10) 0.0421(12) 0.0429(12) -0.0139(10) 0.0071(9) -0.0049(9)
C24 0.0431(12) 0.0418(12) 0.0464(12) 0.0041(10) -0.0060(10) 0.0047(10)
C12 0.0514(13) 0.0488(13) 0.0354(11) 0.0038(10) 0.0089(10) -0.0001(11)
C44 0.0335(10) 0.0441(12) 0.0451(12) 0.0031(10) 0.0003(9) 0.0034(9)
C50 0.0386(11) 0.0456(13) 0.0502(13) -0.0054(10) 0.0039(10) -0.0085(10)
C13 0.0379(11) 0.0521(14) 0.0454(12) -0.0060(10) 0.0122(10) 0.0001(10)
C36 0.0549(14) 0.0485(14) 0.0537(14) -0.0228(12) 0.0035(11) 0.0010(11)
C40 0.0503(13) 0.0448(13) 0.0459(13) -0.0046(10) -0.0031(10) 0.0015(11)
C32 0.0650(16) 0.0516(14) 0.0467(13) 0.0161(11) 0.0157(12) 0.0081(13)
C28 0.0512(14) 0.0533(15) 0.0573(15) -0.0255(12) -0.0073(11) 0.0086(12)
C47A 0.0317(14) 0.043(2) 0.045(2) -0.0011(17) 0.0029(16) -0.0077(14)
C51A 0.062(2) 0.0382(19) 0.0484(15) -0.0015(15) 0.0082(14) -0.0012(16)
C46A 0.0318(13) 0.0454(18) 0.0383(17) -0.0092(13) 0.0035(12) -0.0016(12)
C48A 0.0421(15) 0.0459(17) 0.0485(19) -0.0025(14) -0.0016(13) -0.0020(13)
C52A 0.073(2) 0.0460(18) 0.074(2) 0.0128(16) 0.0132(18) -0.0047(16)
C46B 0.0318(13) 0.0454(18) 0.0383(17) -0.0092(13) 0.0035(12) -0.0016(12)
C47B 0.0317(14) 0.043(2) 0.045(2) -0.0011(17) 0.0029(16) -0.0077(14)
C48B 0.0421(15) 0.0459(17) 0.0485(19) -0.0025(14) -0.0016(13) -0.0020(13)
C51B 0.062(2) 0.0382(19) 0.0484(15) -0.0015(15) 0.0082(14) -0.0012(16)
C52B 0.073(2) 0.0460(18) 0.074(2) 0.0128(16) 0.0132(18) -0.0047(16)

loop_
_atom_type_symbol
_atom_type_description
_atom_type_scat_dispersion_real
_atom_type_scat_dispersion_imag
_atom_type_scat_source
C C 0.0181 0.0091 'International Tables Vol C Tables 4.2.6.8 and 6.1.1.4'
H H 0.0000 0.0000 'International Tables Vol C Tables 4.2.6.8 and 6.1.1.4'
F F 0.0727 0.0534 'International Tables Vol C Tables 4.2.6.8 and 6.1.1.4'
N N 0.0311 0.0180 'International Tables Vol C Tables 4.2.6.8 and 6.1.1.4'
O O 0.0492 0.0322 'International Tables Vol C Tables 4.2.6.8 and 6.1.1.4'
S S 0.3331 0.5567 'International Tables Vol C Tables 4.2.6.8 and 6.1.1.4'

loop_
_exptl_crystal_face_index_h
_exptl_crystal_face_index_k
_exptl_crystal_face_index_l
_exptl_crystal_face_perp_dist
0 3 -5 0.0360
0 -3 5 0.0280
5 2 0 0.1992
-5 -2 0 0.1092
0 1 1 0.0131
0 -1 -1 0.0131

loop_
_geom_angle_atom_site_label_1
_geom_angle_atom_site_label_2
_geom_angle_atom_site_label_3
_geom_angle
O8 S2 O6 111.92(8)
O8 S2 C20 106.39(8)
O6 S2 C20 105.43(9)
O7 S2 O8 113.26(8)
O7 S2 O6 114.07(9)
O7 S2 C20 104.89(9)
O2 S1 C10 106.52(9)
O4 S1 O2 111.63(8)
O4 S1 C10 105.57(9)
O3 S1 O2 113.58(9)
O3 S1 O4 113.83(8)
O3 S1 C10 104.85(9)
C19 N4 H4 120.2
C19 N4 C20 119.62(16)
C20 N4 H4 120.2
C9 N1 H1 116.9
C9 N1 C8 126.29(16)
C8 N1 H1 116.9
C25 N5 C29 109.94(14)
C33 N5 C25 107.07(13)
C33 N5 C29 111.25(14)
C21 N5 C25 111.10(14)
C21 N5 C33 110.41(14)
C21 N5 C29 107.11(14)
C19 N3 H3 116.7
C19 N3 C18 126.52(17)
C18 N3 H3 116.7
C9 N2 H2 119.9
C9 N2 C10 120.15(16)
C10 N2 H2 119.9
C37 N6 C41 110.65(16)
C37 N6 C45 111.85(17)
C37 N6 C49 106.02(15)
C45 N6 C41 105.94(15)
C49 N6 C41 111.14(17)
C49 N6 C45 111.34(17)
O5 C19 N4 123.28(17)
O5 C19 N3 123.88(18)
N4 C19 N3 112.84(16)
O1 C9 N1 123.38(17)
O1 C9 N2 123.44(18)
N2 C9 N1 113.18(16)
N1 C8 C6 116.57(17)
N1 C8 C7 124.54(18)
C7 C8 C6 118.84(17)
N5 C25 H25A 108.4
N5 C25 H25B 108.4
H25A C25 H25B 107.4
C26 C25 N5 115.60(15)
C26 C25 H25A 108.4
C26 C25 H25B 108.4
C8 C6 H6 119.9
C4 C6 C8 120.17(18)
C4 C6 H6 119.9
C7 C5 C3 117.68(19)
C1 C5 C7 122.08(19)
C1 C5 C3 120.21(19)
C8 C7 H7 120.2
C5 C7 C8 119.53(19)
C5 C7 H7 120.2
C17 C18 N3 116.60(18)
C17 C18 C16 119.13(18)
C16 C18 N3 124.26(18)
N5 C33 H33A 108.4
N5 C33 H33B 108.4
N5 C33 C34 115.38(15)
H33A C33 H33B 107.5
C34 C33 H33A 108.4
C34 C33 H33B 108.4
N5 C21 H21A 108.5
N5 C21 H21B 108.5
N5 C21 C22 115.05(15)
H21A C21 H21B 107.5
C22 C21 H21A 108.5
C22 C21 H21B 108.5
C6 C4 C1 121.46(19)
C6 C4 C2 120.14(19)
C1 C4 C2 118.40(18)
C18 C17 H17 119.9
C15 C17 C18 120.2(2)
C15 C17 H17 119.9
N5 C29 H29A 108.8
N5 C29 H29B 108.8
H29A C29 H29B 107.7
C30 C29 N5 113.95(15)
C30 C29 H29A 108.8
C30 C29 H29B 108.8
S2 C20 H20A 109.1
S2 C20 H20B 109.1
N4 C20 S2 112.65(13)
N4 C20 H20A 109.1
N4 C20 H20B 109.1
H20A C20 H20B 107.8
C5 C1 C4 117.92(18)
C5 C1 H1A 121.0
C4 C1 H1A 121.0
S1 C10 H10A 109.1
S1 C10 H10B 109.1
N2 C10 S1 112.51(14)
N2 C10 H10A 109.1
N2 C10 H10B 109.1
H10A C10 H10B 107.8
C17 C15 C13 118.2(2)
C11 C15 C17 121.2(2)
C11 C15 C13 120.5(2)
C25 C26 H26A 110.0
C25 C26 H26B 110.0
C25 C26 C27 108.65(16)
H26A C26 H26B 108.3
C27 C26 H26A 110.0
C27 C26 H26B 110.0
H42A C42 H42B 108.3
C41 C42 H42A 109.9
C41 C42 H42B 109.9
C41 C42 C43 108.87(16)
C43 C42 H42A 109.9
C43 C42 H42B 109.9
H35A C35 H35B 107.9
C34 C35 H35A 109.1
C34 C35 H35B 109.1
C36 C35 H35A 109.1
C36 C35 H35B 109.1
C36 C35 C34 112.39(18)
C21 C22 H22A 109.6
C21 C22 H22B 109.6
C21 C22 C23 110.26(16)
H22A C22 H22B 108.1
C23 C22 H22A 109.6
C23 C22 H22B 109.6
C29 C30 H30A 109.3
C29 C30 H30B 109.3
C29 C30 C31 111.82(17)
H30A C30 H30B 107.9
C31 C30 H30A 109.3
C31 C30 H30B 109.3
C18 C16 H16 120.2
C14 C16 C18 119.53(19)
C14 C16 H16 120.2
C33 C34 C35 110.08(16)
C33 C34 H34A 109.6
C33 C34 H34B 109.6
C35 C34 H34A 109.6
C35 C34 H34B 109.6
H34A C34 H34B 108.2
N6 C37 H37A 108.2
N6 C37 H37B 108.2
N6 C37 C38 116.21(17)
H37A C37 H37B 107.4
C38 C37 H37A 108.2
C38 C37 H37B 108.2
C16 C14 C12 118.8(2)
C11 C14 C16 121.6(2)
C11 C14 C12 119.6(2)
N6 C41 H41A 108.4
N6 C41 H41B 108.4
C42 C41 N6 115.48(16)
C42 C41 H41A 108.4
C42 C41 H41B 108.4
H41A C41 H41B 107.5
C22 C23 H23A 108.8
C22 C23 H23B 108.8
H23A C23 H23B 107.7
C24 C23 C22 113.91(18)
C24 C23 H23A 108.8
C24 C23 H23B 108.8
C26 C27 H27A 109.0
C26 C27 H27B 109.0
H27A C27 H27B 107.8
C28 C27 C26 113.12(18)
C28 C27 H27A 109.0
C28 C27 H27B 109.0
F2 C3 F1 105.6(2)
F2 C3 C5 112.45(18)
F1 C3 C5 112.15(18)
F3 C3 F2 106.63(19)
F3 C3 F1 106.34(18)
F3 C3 C5 113.1(2)
F6 C2 F5 105.73(19)
F6 C2 F4 108.3(2)
F6 C2 C4 113.90(18)
F5 C2 C4 111.87(19)
F4 C2 F5 105.3(2)
F4 C2 C4 111.23(19)
H39A C39 H39B 107.9
C38 C39 H39A 109.2
C38 C39 H39B 109.2
C40 C39 H39A 109.2
C40 C39 H39B 109.2
C40 C39 C38 112.10(19)
C42 C43 H43A 109.1
C42 C43 H43B 109.1
C42 C43 C44 112.53(18)
H43A C43 H43B 107.8
C44 C43 H43A 109.1
C44 C43 H43B 109.1
C15 C11 C14 118.3(2)
C15 C11 H11 120.9
C14 C11 H11 120.9
C37 C38 C39 110.23(17)
C37 C38 H38A 109.6
C37 C38 H38B 109.6
C39 C38 H38A 109.6
C39 C38 H38B 109.6
H38A C38 H38B 108.1
C30 C31 H31A 109.6
C30 C31 H31B 109.6
C30 C31 C32 110.3(2)
H31A C31 H31B 108.1
C32 C31 H31A 109.6
C32 C31 H31B 109.6
N6 C45 H45A 108.6
N6 C45 H45B 108.6
N6 C45 H45C 108.1
N6 C45 H45D 108.1
N6 C45 C46A 114.57(19)
N6 C45 C46B 116.7(3)
H45A C45 H45B 107.6
H45C C45 H45D 107.3
C46A C45 H45A 108.6
C46A C45 H45B 108.6
C46B C45 H45C 108.1
C46B C45 H45D 108.1
N6 C49 H49A 108.2
N6 C49 H49B 108.2
H49A C49 H49B 107.4
C50 C49 N6 116.20(18)
C50 C49 H49A 108.2
C50 C49 H49B 108.2
C23 C24 H24A 109.5
C23 C24 H24B 109.5
C23 C24 H24C 109.5
H24A C24 H24B 109.5
H24A C24 H24C 109.5
H24B C24 H24C 109.5
F10 C12 F11 105.9(2)
F10 C12 C14 112.6(2)
F11 C12 C14 111.6(2)
F12 C12 F10 106.4(2)
F12 C12 F11 107.2(2)
F12 C12 C14 112.7(2)
C43 C44 H44A 109.5
C43 C44 H44B 109.5
C43 C44 H44C 109.5
H44A C44 H44B 109.5
H44A C44 H44C 109.5
H44B C44 H44C 109.5
C49 C50 H50A 110.4
C49 C50 H50B 110.4
C49 C50 C51B 124.9(6)
H50A C50 H50B 108.6
C51A C50 C49 106.7(2)
C51A C50 H50A 110.4
C51A C50 H50B 110.4
F9 C13 C15 112.50(19)
F8 C13 F9 105.9(2)
F8 C13 C15 113.3(2)
F7 C13 F9 104.6(2)
F7 C13 F8 106.6(2)
F7 C13 C15 113.3(2)
C35 C36 H36A 109.5
C35 C36 H36B 109.5
C35 C36 H36C 109.5
H36A C36 H36B 109.5
H36A C36 H36C 109.5
H36B C36 H36C 109.5
C39 C40 H40A 109.5
C39 C40 H40B 109.5
C39 C40 H40C 109.5
H40A C40 H40B 109.5
H40A C40 H40C 109.5
H40B C40 H40C 109.5
C31 C32 H32A 109.5
C31 C32 H32B 109.5
C31 C32 H32C 109.5
H32A C32 H32B 109.5
H32A C32 H32C 109.5
H32B C32 H32C 109.5
C27 C28 H28A 109.5
C27 C28 H28B 109.5
C27 C28 H28C 109.5
H28A C28 H28B 109.5
H28A C28 H28C 109.5
H28B C28 H28C 109.5
H47A C47A H47B 107.7
C46A C47A H47A 108.9
C46A C47A H47B 108.9
C48A C47A H47A 108.9
C48A C47A H47B 108.9
C48A C47A C46A 113.3(3)
C50 C51A H51A 109.4
C50 C51A H51B 109.4
C50 C51A C52A 111.1(3)
H51A C51A H51B 108.0
C52A C51A H51A 109.4
C52A C51A H51B 109.4
C45 C46A H46A 109.7
C45 C46A H46B 109.7
C47A C46A C45 109.8(2)
C47A C46A H46A 109.7
C47A C46A H46B 109.7
H46A C46A H46B 108.2
C47A C48A H48A 109.5
C47A C48A H48B 109.5
C47A C48A H48C 109.5
H48A C48A H48B 109.5
H48A C48A H48C 109.5
H48B C48A H48C 109.5
C51A C52A H52A 109.5
C51A C52A H52B 109.5
C51A C52A H52C 109.5
H52A C52A H52B 109.5
H52A C52A H52C 109.5
H52B C52A H52C 109.5
C45 C46B H46C 110.2
C45 C46B H46D 110.2
H46C C46B H46D 108.5
C47B C46B C45 107.6(7)
C47B C46B H46C 110.2
C47B C46B H46D 110.2
C46B C47B H47C 108.9
C46B C47B H47D 108.9
H47C C47B H47D 107.7
C48B C47B C46B 113.3(9)
C48B C47B H47C 108.9
C48B C47B H47D 108.9
C47B C48B H48D 109.5
C47B C48B H48E 109.5
C47B C48B H48F 109.5
H48D C48B H48E 109.5
H48D C48B H48F 109.5
H48E C48B H48F 109.5
C50 C51B H51C 110.8
C50 C51B H51D 110.8
H51C C51B H51D 108.9
C52B C51B C50 104.8(12)
C52B C51B H51C 110.8
C52B C51B H51D 110.8
C51B C52B H52D 109.5
C51B C52B H52E 109.5
C51B C52B H52F 109.5
H52D C52B H52E 109.5
H52D C52B H52F 109.5
H52E C52B H52F 109.5

loop_
_geom_bond_atom_site_label_1
_geom_bond_atom_site_label_2
_geom_bond_distance
S2 O8 1.4612(13)
S2 O6 1.4629(15)
S2 O7 1.4527(14)
S2 C20 1.8045(19)
S1 O2 1.4632(14)
S1 O4 1.4611(15)
S1 O3 1.4504(15)
S1 C10 1.804(2)
O1 C9 1.225(2)
O5 C19 1.225(2)
F2 C3 1.332(3)
F10 C12 1.337(3)
F1 C3 1.345(3)
F6 C2 1.318(3)
F9 C13 1.336(3)
F11 C12 1.341(3)
F12 C12 1.334(3)
F3 C3 1.331(3)
F5 C2 1.332(3)
N4 H4 0.8800
N4 C19 1.364(3)
N4 C20 1.431(2)
N1 H1 0.8800
N1 C9 1.384(3)
N1 C8 1.390(2)
N5 C25 1.522(2)
N5 C33 1.520(2)
N5 C21 1.518(2)
N5 C29 1.523(2)
N3 H3 0.8800
N3 C19 1.379(2)
N3 C18 1.398(3)
N2 H2 0.8800
N2 C9 1.362(2)
N2 C10 1.433(2)
F8 C13 1.323(3)
F7 C13 1.318(3)
N6 C37 1.515(3)
N6 C41 1.524(2)
N6 C45 1.517(3)
N6 C49 1.517(3)
F4 C2 1.324(3)
C8 C6 1.407(3)
C8 C7 1.396(3)
C25 H25A 0.9900
C25 H25B 0.9900
C25 C26 1.521(3)
C6 H6 0.9500
C6 C4 1.380(3)
C5 C7 1.392(3)
C5 C1 1.382(3)
C5 C3 1.498(3)
C7 H7 0.9500
C18 C17 1.395(3)
C18 C16 1.396(3)
C33 H33A 0.9900
C33 H33B 0.9900
C33 C34 1.523(3)
C21 H21A 0.9900
C21 H21B 0.9900
C21 C22 1.526(3)
C4 C1 1.393(3)
C4 C2 1.498(3)
C17 H17 0.9500
C17 C15 1.391(3)
C29 H29A 0.9900
C29 H29B 0.9900
C29 C30 1.518(3)
C20 H20A 0.9900
C20 H20B 0.9900
C1 H1A 0.9500
C10 H10A 0.9900
C10 H10B 0.9900
C15 C11 1.382(3)
C15 C13 1.493(3)
C26 H26A 0.9900
C26 H26B 0.9900
C26 C27 1.524(3)
C42 H42A 0.9900
C42 H42B 0.9900
C42 C41 1.518(3)
C42 C43 1.523(3)
C35 H35A 0.9900
C35 H35B 0.9900
C35 C34 1.525(3)
C35 C36 1.522(3)
C22 H22A 0.9900
C22 H22B 0.9900
C22 C23 1.529(3)
C30 H30A 0.9900
C30 H30B 0.9900
C30 C31 1.523(3)
C16 H16 0.9500
C16 C14 1.393(3)
C34 H34A 0.9900
C34 H34B 0.9900
C37 H37A 0.9900
C37 H37B 0.9900
C37 C38 1.517(3)
C14 C11 1.390(3)
C14 C12 1.497(3)
C41 H41A 0.9900
C41 H41B 0.9900
C23 H23A 0.9900
C23 H23B 0.9900
C23 C24 1.520(3)
C27 H27A 0.9900
C27 H27B 0.9900
C27 C28 1.515(3)
C39 H39A 0.9900
C39 H39B 0.9900
C39 C38 1.528(3)
C39 C40 1.517(3)
C43 H43A 0.9900
C43 H43B 0.9900
C43 C44 1.524(3)
C11 H11 0.9500
C38 H38A 0.9900
C38 H38B 0.9900
C31 H31A 0.9900
C31 H31B 0.9900
C31 C32 1.524(3)
C45 H45A 0.9900
C45 H45B 0.9900
C45 H45C 0.9900
C45 H45D 0.9900
C45 C46A 1.540(4)
C45 C46B 1.583(9)
C49 H49A 0.9900
C49 H49B 0.9900
C49 C50 1.516(3)
C24 H24A 0.9800
C24 H24B 0.9800
C24 H24C 0.9800
C44 H44A 0.9800
C44 H44B 0.9800
C44 H44C 0.9800
C50 H50A 0.9900
C50 H50B 0.9900
C50 C51A 1.512(4)
C50 C51B 1.649(17)
C36 H36A 0.9800
C36 H36B 0.9800
C36 H36C 0.9800
C40 H40A 0.9800
C40 H40B 0.9800
C40 H40C 0.9800
C32 H32A 0.9800
C32 H32B 0.9800
C32 H32C 0.9800
C28 H28A 0.9800
C28 H28B 0.9800
C28 H28C 0.9800
C47A H47A 0.9900
C47A H47B 0.9900
C47A C46A 1.532(5)
C47A C48A 1.526(5)
C51A H51A 0.9900
C51A H51B 0.9900
C51A C52A 1.519(4)
C46A H46A 0.9900
C46A H46B 0.9900
C48A H48A 0.9800
C48A H48B 0.9800
C48A H48C 0.9800
C52A H52A 0.9800
C52A H52B 0.9800
C52A H52C 0.9800
C46B H46C 0.9900
C46B H46D 0.9900
C46B C47B 1.542(15)
C47B H47C 0.9900
C47B H47D 0.9900
C47B C48B 1.512(10)
C48B H48D 0.9800
C48B H48E 0.9800
C48B H48F 0.9800
C51B H51C 0.9900
C51B H51D 0.9900
C51B C52B 1.523(13)
C52B H52D 0.9800
C52B H52E 0.9800
C52B H52F 0.9800

loop_
_geom_torsion_atom_site_label_1
_geom_torsion_atom_site_label_2
_geom_torsion_atom_site_label_3
_geom_torsion_atom_site_label_4
_geom_torsion
O8 S2 C20 N4 46.45(15)
O2 S1 C10 N2 48.79(16)
O6 S2 C20 N4 -72.55(15)
O4 S1 C10 N2 -70.02(15)
O7 S2 C20 N4 166.71(13)
O3 S1 C10 N2 169.47(14)
N1 C8 C6 C4 176.83(17)
N1 C8 C7 C5 -176.87(17)
N5 C25 C26 C27 171.99(17)
N5 C33 C34 C35 178.38(16)
N5 C21 C22 C23 -154.09(16)
N5 C29 C30 C31 -169.51(16)
N3 C18 C17 C15 -179.51(18)
N3 C18 C16 C14 178.94(19)
N6 C37 C38 C39 -168.89(17)
N6 C45 C46A C47A -178.9(2)
N6 C45 C46B C47B 175.3(5)
N6 C49 C50 C51A -177.4(2)
N6 C49 C50 C51B -159.6(7)
C19 N4 C20 S2 -93.78(18)
C19 N3 C18 C17 -173.96(18)
C19 N3 C18 C16 7.3(3)
C9 N1 C8 C6 177.82(17)
C9 N1 C8 C7 -4.8(3)
C9 N2 C10 S1 -98.96(18)
C8 N1 C9 O1 -11.7(3)
C8 N1 C9 N2 167.63(17)
C8 C6 C4 C1 0.8(3)
C8 C6 C4 C2 -179.38(18)
C25 N5 C33 C34 169.35(16)
C25 N5 C21 C22 57.4(2)
C25 N5 C29 C30 -59.1(2)
C25 C26 C27 C28 178.8(2)
C6 C8 C7 C5 0.4(3)
C6 C4 C1 C5 -0.7(3)
C6 C4 C2 F6 0.5(3)
C6 C4 C2 F5 120.3(2)
C6 C4 C2 F4 -122.2(2)
C7 C8 C6 C4 -0.7(3)
C7 C5 C1 C4 0.4(3)
C7 C5 C3 F2 76.9(2)
C7 C5 C3 F1 -41.9(3)
C7 C5 C3 F3 -162.20(19)
C18 N3 C19 O5 -3.2(3)
C18 N3 C19 N4 176.34(18)
C18 C17 C15 C11 0.4(3)
C18 C17 C15 C13 -179.49(19)
C18 C16 C14 C11 0.5(3)
C18 C16 C14 C12 -176.60(19)
C33 N5 C25 C26 170.81(16)
C33 N5 C21 C22 -61.2(2)
C33 N5 C29 C30 59.3(2)
C21 N5 C25 C26 50.2(2)
C21 N5 C33 C34 -69.6(2)
C21 N5 C29 C30 -179.93(16)
C21 C22 C23 C24 -64.2(2)
C17 C18 C16 C14 0.2(3)
C17 C15 C11 C14 0.3(3)
C17 C15 C13 F9 -63.3(3)
C17 C15 C13 F8 176.7(2)
C17 C15 C13 F7 55.0(3)
C29 N5 C25 C26 -68.2(2)
C29 N5 C33 C34 49.2(2)
C29 N5 C21 C22 177.51(16)
C29 C30 C31 C32 -177.43(19)
C20 N4 C19 O5 -4.9(3)
C20 N4 C19 N3 175.53(16)
C1 C5 C7 C8 -0.3(3)
C1 C5 C3 F2 -101.1(2)
C1 C5 C3 F1 140.1(2)
C1 C5 C3 F3 19.8(3)
C1 C4 C2 F6 -179.7(2)
C1 C4 C2 F5 -59.9(3)
C1 C4 C2 F4 57.6(3)
C10 N2 C9 O1 -12.1(3)
C10 N2 C9 N1 168.60(16)
C16 C18 C17 C15 -0.7(3)
C16 C14 C11 C15 -0.8(3)
C16 C14 C12 F10 -155.4(2)
C16 C14 C12 F11 85.8(3)
C16 C14 C12 F12 -35.0(3)
C37 N6 C41 C42 -59.8(2)
C37 N6 C45 C46A 66.6(3)
C37 N6 C45 C46B 32.2(5)
C37 N6 C49 C50 -178.86(18)
C41 N6 C37 C38 -52.8(2)
C41 N6 C45 C46A -172.7(2)
C41 N6 C45 C46B 152.9(5)
C41 N6 C49 C50 60.9(2)
C41 C42 C43 C44 -179.38(18)
C3 C5 C7 C8 -178.26(18)
C3 C5 C1 C4 178.31(18)
C2 C4 C1 C5 179.52(18)
C43 C42 C41 N6 175.39(18)
C11 C15 C13 F9 116.8(2)
C11 C15 C13 F8 -3.2(3)
C11 C15 C13 F7 -124.9(3)
C11 C14 C12 F10 27.4(3)
C11 C14 C12 F11 -91.4(3)
C11 C14 C12 F12 147.8(2)
C45 N6 C37 C38 65.0(2)
C45 N6 C41 C42 178.79(18)
C45 N6 C49 C50 -57.0(2)
C45 C46B C47B C48B -68.9(11)
C49 N6 C37 C38 -173.43(17)
C49 N6 C41 C42 57.7(2)
C49 N6 C45 C46A -51.8(3)
C49 N6 C45 C46B -86.2(5)
C49 C50 C51A C52A 178.2(3)
C49 C50 C51B C52B -62.2(13)
C12 C14 C11 C15 176.3(2)
C13 C15 C11 C14 -179.8(2)
C36 C35 C34 C33 173.68(19)
C40 C39 C38 C37 -167.14(18)
C51A C50 C51B C52B -16.5(10)
C46A C45 C46B C47B 81.6(8)
C48A C47A C46A C45 59.6(4)
C46B C45 C46A C47A -77.4(7)
C51B C50 C51A C52A 36.0(15)

loop_
_exptl_oxdiff_crystal_face_indexfrac_h
_exptl_oxdiff_crystal_face_indexfrac_k
_exptl_oxdiff_crystal_face_indexfrac_l
_exptl_oxdiff_crystal_face_x
_exptl_oxdiff_crystal_face_y
_exptl_oxdiff_crystal_face_z
0.0014 3.0108 -4.9864 -0.2541 0.3201 -0.0385
-0.0014 -3.0108 4.9864 0.2541 -0.3201 0.0385
4.9929 1.9983 0.0094 -0.0304 -0.0144 -0.5961
-4.9929 -1.9983 -0.0094 0.0304 0.0144 0.5961
-0.0011 0.9944 1.0047 0.0876 0.0431 -0.0265
0.0011 -0.9944 -1.0047 -0.0876 -0.0431 0.0265
